data_9000055
loop_
_publ_author_name
'Smith, J. V.'

_publ_section_title
;
 Reexamination of the crystal structure of melilite
;
_journal_name_full 'American Mineralogist'
_journal_page_first 643
_journal_page_last 661
_journal_volume 38
_journal_year 1953
_chemical_formula_sum 'Al0.4 Ca1.7 K0.1 Mg0.5 Na0.2 O7 Si2'
_chemical_name_mineral Melilite
_space_group_IT_number 113
_symmetry_space_group_name_Hall 'P -4 2ab'
_symmetry_space_group_name_H-M 'P -4 21 m'
_cell_angle_alpha 90
_cell_angle_beta 90
_cell_angle_gamma 90
_cell_length_a 7.789
_cell_length_b 7.789
_cell_length_c 5.018
_cell_formula_units_Z 2
_cell_volume 304.435
_database_code_amcsd 0000058
_exptl_crystal_density_diffrn 2.921
_cod_original_formula_sum '(Ca1.7 Na.2 K.1) Si2 Mg.5 Al.4 O7'
_cod_database_code 9000055

loop_
_space_group_symop_operation_xyz
x,y,z
1/2-y,1/2-x,z
y,-x,-z
1/2-x,1/2+y,-z
-x,-y,z
1/2+y,1/2+x,z
-y,x,-z
1/2+x,1/2-y,-z

loop_
_atom_site_label
_atom_site_fract_x
_atom_site_fract_y
_atom_site_fract_z
_atom_site_occupancy
Ca 0.33550 0.16450 0.50730 0.85000
Na 0.33550 0.16450 0.50730 0.10000
K 0.33550 0.16450 0.50730 0.05000
Si 0.13960 0.36040 0.94120 1.00000
Mg 0.00000 0.00000 0.00000 0.50000
Al 0.00000 0.00000 0.00000 0.40000
O1 0.50000 0.00000 0.18040 1.00000
O2 0.14500 0.35500 0.25830 1.00000
O3 0.08200 0.18200 0.79090 1.00000

loop_
_cod_related_entry_id
_cod_related_entry_database
_cod_related_entry_code
1 AMCSD 0000058
